data_7213249
loop_
_publ_author_name
'Bakke, Jan M.'
'Ranes, Eli'
'R\/omming, Christian'
'Sletvold, Ingrid'

_publ_section_title
;
 The reaction of 3-nitropyridine with sulfite ions; a pathway to
 2,5-disubstituted pyridines
;
_journal_issue 8
_journal_name_full 'Journal of the Chemical Society, Perkin Transactions 1'
_journal_page_first 1241
_journal_paper_doi 10.1039/a909875e
_journal_year 2000
_chemical_formula_moiety C5H4N2O7S2.Na2.4H2O
_chemical_formula_sum 'C5 H11.5 N2 Na2 O11 S2'
_chemical_formula_weight 385.76
_chemical_name_systematic
; 
Disodium salt of5-N-sulfinohydroxylamino-2-pyridinesulfonic acid
 ? 
;
_space_group_IT_number 2
_symmetry_cell_setting triclinic
_symmetry_space_group_name_Hall '-P 1'
_symmetry_space_group_name_H-M 'P -1'
_atom_sites_solution_hydrogens geom
_atom_sites_solution_primary direct
_atom_sites_solution_secondary difmap
_audit_creation_method SHELXL-97
_cell_angle_alpha 66.5210(10)
_cell_angle_beta 79.9700(10)
_cell_angle_gamma 88.0550(10)
_cell_formula_units_Z 2
_cell_length_a 5.40230(10)
_cell_length_b 11.5582(3)
_cell_length_c 12.6662(3)
_cell_measurement_temperature 150(2)
_cell_volume 713.77(3)
_computing_structure_refinement 'SHELXL-97 (Sheldrick, 1997)'
_computing_structure_solution 'SHELXS-97 (Sheldrick, 1990)'
_diffrn_ambient_temperature 150(2)
_diffrn_measured_fraction_theta_full 0.922
_diffrn_measured_fraction_theta_max 0.922
_diffrn_radiation_monochromator graphite
_diffrn_radiation_source 'fine-focus sealed tube'
_diffrn_radiation_type MoK\a
_diffrn_radiation_wavelength 0.71073
_diffrn_reflns_av_R_equivalents 0.0264
_diffrn_reflns_av_sigmaI/netI 0.0391
_diffrn_reflns_limit_h_max 8
_diffrn_reflns_limit_h_min -8
_diffrn_reflns_limit_k_max 16
_diffrn_reflns_limit_k_min -17
_diffrn_reflns_limit_l_max 19
_diffrn_reflns_limit_l_min -19
_diffrn_reflns_number 10834
_diffrn_reflns_theta_full 33.14
_diffrn_reflns_theta_max 33.14
_diffrn_reflns_theta_min 6.81
_exptl_absorpt_coefficient_mu 0.492
_exptl_crystal_density_diffrn 1.795
_exptl_crystal_density_method 'not measured'
_exptl_crystal_F_000 395
_exptl_crystal_size_max 0.6
_exptl_crystal_size_mid 0.5
_exptl_crystal_size_min 0.1
_refine_diff_density_max 0.506
_refine_diff_density_min -0.466
_refine_diff_density_rms 0.071
_refine_ls_extinction_method none
_refine_ls_goodness_of_fit_ref 1.037
_refine_ls_hydrogen_treatment mixed
_refine_ls_matrix_type full
_refine_ls_number_parameters 264
_refine_ls_number_reflns 5016
_refine_ls_number_restraints 0
_refine_ls_restrained_S_all 1.037
_refine_ls_R_factor_all 0.0465
_refine_ls_R_factor_gt 0.0328
_refine_ls_shift/su_max 0.224
_refine_ls_shift/su_mean 0.009
_refine_ls_structure_factor_coef Fsqd
_refine_ls_weighting_details 'calc w=1/[\s^2^(Fo^2^)+(0.0480P)^2^+0.0000P] where P=(Fo^2^+2Fc^2^)/3'
_refine_ls_weighting_scheme calc
_refine_ls_wR_factor_gt 0.0796
_refine_ls_wR_factor_ref 0.0846
_reflns_number_gt 4086
_reflns_number_total 5016
_reflns_threshold_expression >2sigma(I)
_cod_data_source_file a909875esup1.cif
_cod_data_source_block 2
_cod_depositor_comments
;
The following automatic conversions were performed:

'_symmetry_cell_setting' value 'Triclinic' changed to 'triclinic'
according to /home/saulius/struct/CIF-dictionaries/cif_core.dic
dictionary named 'cif_core.dic' version 2.4.2 from 2011-04-26.

Automatic conversion script
Id: cif_fix_values 1891 2012-01-12 08:04:46Z andrius 
;
_cod_original_sg_symbol_H-M P-1
_cod_original_formula_sum 'C5 H11.50 N2 Na2 O11 S2'
_cod_database_code 7213249

loop_
_symmetry_equiv_pos_as_xyz
'x, y, z'
'-x, -y, -z'

loop_
_atom_site_label
_atom_site_type_symbol
_atom_site_fract_x
_atom_site_fract_y
_atom_site_fract_z
_atom_site_U_iso_or_equiv
_atom_site_adp_type
_atom_site_occupancy
_atom_site_symmetry_multiplicity
_atom_site_calc_flag
_atom_site_refinement_flags
S1 S 1.09282(5) 0.92842(3) 0.33957(3) 0.01230(7) Uani 1 1 d .
S2 S 0.91061(5) 0.42364(3) 0.19359(3) 0.01157(7) Uani 1 1 d .
Na1 Na 0.5000 0.5000 0.0000 0.01576(15) Uani 1 2 d S
Na2 Na 0.5000 0.0000 0.5000 0.01689(15) Uani 1 2 d S
Na3 Na -0.34818(10) 0.14238(5) 0.19776(5) 0.01987(12) Uani 1 1 d .
O1 O 1.27618(19) 1.00191(9) 0.23582(9) 0.0214(2) Uani 1 1 d .
O2 O 1.19564(18) 0.89037(9) 0.44942(9) 0.01891(19) Uani 1 1 d .
O3 O 0.84689(17) 0.98676(9) 0.34662(9) 0.01752(18) Uani 1 1 d .
O4 O 0.72780(17) 0.35338(9) 0.41087(8) 0.01666(18) Uani 1 1 d .
H4 H 0.774(4) 0.285(2) 0.4492(17) 0.025(5) Uiso 1 1 d .
O5 O 1.10814(17) 0.51306(9) 0.11064(8) 0.01703(18) Uani 1 1 d .
O6 O 0.95203(17) 0.29090(9) 0.21145(9) 0.01743(18) Uani 1 1 d .
O7 O 0.65367(16) 0.46069(10) 0.17707(8) 0.01809(19) Uani 1 1 d .
O8 O 1.6205(3) 0.87280(18) 0.08141(16) 0.0457(4) Uani 1 1 d .
H8A H 1.521(6) 0.834(3) 0.158(3) 0.066(8) Uiso 1 1 d .
H8B H 1.525(5) 0.890(3) 0.062(2) 0.034(8) Uiso 1 1 d .
O9 O 0.38604(19) 0.19271(10) 0.35306(9) 0.01897(19) Uani 1 1 d .
H9A H 0.256(5) 0.209(2) 0.334(2) 0.044(6) Uiso 1 1 d .
H9B H 0.424(5) 0.260(3) 0.349(2) 0.044(6) Uiso 1 1 d .
O10 O 0.40784(19) 0.27930(10) 0.05821(9) 0.01993(19) Uani 1 1 d .
H10A H 0.394(4) 0.241(2) 0.011(2) 0.036(5) Uiso 1 1 d .
H10B H 0.273(5) 0.274(2) 0.094(2) 0.048(7) Uiso 1 1 d .
N1 N 1.2261(2) 0.73337(11) 0.28039(11) 0.0185(2) Uani 1 1 d .
N2 N 0.94670(19) 0.42317(10) 0.32780(9) 0.01283(19) Uani 1 1 d .
C2 C 1.0293(2) 0.78101(11) 0.32985(11) 0.0125(2) Uani 1 1 d .
C3 C 0.7927(2) 0.71948(12) 0.37841(12) 0.0161(2) Uani 1 1 d .
H3 H 0.654(4) 0.7599(18) 0.4138(17) 0.026(5) Uiso 1 1 d .
C4 C 0.7582(2) 0.59967(12) 0.37787(11) 0.0158(2) Uani 1 1 d .
H4 H 0.598(4) 0.5536(19) 0.4105(18) 0.030(5) Uiso 1 1 d .
C5 C 0.9610(2) 0.54795(11) 0.32864(11) 0.0124(2) Uani 1 1 d .
C6 C 1.1919(2) 0.61802(13) 0.28033(13) 0.0180(2) Uani 1 1 d .
H6 H 1.338(4) 0.5871(19) 0.2413(18) 0.032(5) Uiso 1 1 d .
O11A O -0.0999(5) 0.2008(3) 0.0000(2) 0.0363(6) Uani 0.50 1 d P
O11B O -0.0875(12) 0.0884(6) 0.0701(6) 0.0329(12) Uani 0.25 1 d P
O11C O -0.1637(10) 0.0972(5) 0.0267(5) 0.0251(10) Uani 0.25 1 d P
H11A H -0.060(9) 0.119(5) 0.011(4) 0.097(17) Uiso 1 1 d .

loop_
_atom_site_aniso_label
_atom_site_aniso_U_11
_atom_site_aniso_U_22
_atom_site_aniso_U_33
_atom_site_aniso_U_23
_atom_site_aniso_U_13
_atom_site_aniso_U_12
S1 0.01312(12) 0.00987(13) 0.01553(14) -0.00595(10) -0.00455(10) 0.00077(9)
S2 0.01070(12) 0.01254(14) 0.01380(14) -0.00740(10) -0.00296(9) 0.00093(9)
Na1 0.0147(3) 0.0173(4) 0.0142(3) -0.0048(3) -0.0033(3) 0.0002(3)
Na2 0.0191(3) 0.0147(3) 0.0192(4) -0.0079(3) -0.0065(3) 0.0006(3)
Na3 0.0204(2) 0.0164(3) 0.0219(3) -0.0050(2) -0.0075(2) -0.0003(2)
O1 0.0230(4) 0.0167(5) 0.0228(5) -0.0077(4) 0.0016(4) -0.0057(4)
O2 0.0250(4) 0.0139(4) 0.0217(5) -0.0073(3) -0.0132(4) 0.0017(4)
O3 0.0168(4) 0.0148(4) 0.0237(5) -0.0095(4) -0.0067(3) 0.0051(3)
O4 0.0194(4) 0.0120(4) 0.0151(4) -0.0028(3) -0.0001(3) -0.0019(3)
O5 0.0166(4) 0.0176(4) 0.0164(4) -0.0077(3) 0.0012(3) -0.0024(3)
O6 0.0176(4) 0.0148(4) 0.0239(5) -0.0123(4) -0.0027(3) 0.0004(3)
O7 0.0130(4) 0.0259(5) 0.0193(5) -0.0118(4) -0.0069(3) 0.0047(3)
O8 0.0339(8) 0.0679(11) 0.0450(9) -0.0371(8) 0.0036(7) 0.0019(7)
O9 0.0170(4) 0.0137(5) 0.0268(5) -0.0076(4) -0.0066(4) 0.0005(4)
O10 0.0180(4) 0.0189(5) 0.0208(5) -0.0065(4) -0.0012(4) -0.0009(4)
N1 0.0132(4) 0.0186(5) 0.0286(6) -0.0153(5) -0.0019(4) 0.0001(4)
N2 0.0153(4) 0.0112(5) 0.0130(5) -0.0055(4) -0.0028(4) -0.0010(4)
C2 0.0130(5) 0.0117(5) 0.0152(5) -0.0073(4) -0.0037(4) 0.0007(4)
C3 0.0136(5) 0.0149(6) 0.0217(6) -0.0105(5) -0.0001(4) -0.0001(4)
C4 0.0140(5) 0.0148(6) 0.0188(6) -0.0077(4) -0.0007(4) -0.0012(4)
C5 0.0136(5) 0.0123(5) 0.0137(5) -0.0063(4) -0.0055(4) 0.0011(4)
C6 0.0125(5) 0.0190(6) 0.0280(7) -0.0157(5) -0.0021(5) 0.0001(4)
O11A 0.0304(12) 0.0432(16) 0.0356(14) -0.0187(12) 0.0003(10) 0.0027(11)
O11B 0.030(3) 0.037(3) 0.034(3) -0.022(3) 0.008(3) -0.009(2)
O11C 0.024(2) 0.031(3) 0.019(2) -0.011(2) -0.001(2) 0.0077(19)

loop_
_atom_type_symbol
_atom_type_description
_atom_type_scat_dispersion_real
_atom_type_scat_dispersion_imag
_atom_type_scat_source
C C 0.0033 0.0016 'International Tables Vol C Tables 4.2.6.8 and 6.1.1.4'
H H 0.0000 0.0000 'International Tables Vol C Tables 4.2.6.8 and 6.1.1.4'
N N 0.0061 0.0033 'International Tables Vol C Tables 4.2.6.8 and 6.1.1.4'
O O 0.0106 0.0060 'International Tables Vol C Tables 4.2.6.8 and 6.1.1.4'
Na Na 0.0362 0.0249 'International Tables Vol C Tables 4.2.6.8 and 6.1.1.4'
S S 0.1246 0.1234 'International Tables Vol C Tables 4.2.6.8 and 6.1.1.4'

loop_
_geom_angle_atom_site_label_1
_geom_angle_atom_site_label_2
_geom_angle_atom_site_label_3
_geom_angle
_geom_angle_site_symmetry_1
_geom_angle_site_symmetry_3
O1 S1 O3 114.04(6) . .
O1 S1 O2 112.64(6) . .
O3 S1 O2 112.38(6) . .
O1 S1 C2 107.28(6) . .
O3 S1 C2 105.37(5) . .
O2 S1 C2 104.21(5) . .
O5 S2 O7 114.99(6) . .
O5 S2 O6 114.60(5) . .
O7 S2 O6 112.78(6) . .
O5 S2 N2 103.52(5) . .
O7 S2 N2 107.17(5) . .
O6 S2 N2 102.12(5) . .
O5 Na1 O5 180.0 2_765 1_455
O5 Na1 O7 96.20(3) 2_765 .
O5 Na1 O7 83.80(3) 1_455 .
O5 Na1 O7 83.80(3) 2_765 2_665
O5 Na1 O7 96.20(3) 1_455 2_665
O7 Na1 O7 180.0 . 2_665
O5 Na1 O10 88.89(3) 2_765 2_665
O5 Na1 O10 91.11(3) 1_455 2_665
O7 Na1 O10 88.35(4) . 2_665
O7 Na1 O10 91.65(4) 2_665 2_665
O5 Na1 O10 91.11(3) 2_765 .
O5 Na1 O10 88.89(3) 1_455 .
O7 Na1 O10 91.65(4) . .
O7 Na1 O10 88.35(4) 2_665 .
O10 Na1 O10 180.0 2_665 .
O5 Na1 Na3 98.63(2) 2_765 2_565
O5 Na1 Na3 81.37(2) 1_455 2_565
O7 Na1 Na3 118.32(3) . 2_565
O7 Na1 Na3 61.68(3) 2_665 2_565
O10 Na1 Na3 33.08(3) 2_665 2_565
O10 Na1 Na3 146.92(3) . 2_565
O5 Na1 Na3 81.37(2) 2_765 1_655
O5 Na1 Na3 98.63(2) 1_455 1_655
O7 Na1 Na3 61.68(3) . 1_655
O7 Na1 Na3 118.32(3) 2_665 1_655
O10 Na1 Na3 146.92(3) 2_665 1_655
O10 Na1 Na3 33.08(3) . 1_655
Na3 Na1 Na3 180.0 2_565 1_655
O5 Na1 H10B 108.1(6) 2_765 .
O5 Na1 H10B 71.9(6) 1_455 .
O7 Na1 H10B 90.7(6) . .
O7 Na1 H10B 89.3(6) 2_665 .
O10 Na1 H10B 163.0(6) 2_665 .
O10 Na1 H10B 17.0(6) . .
Na3 Na1 H10B 138.1(6) 2_565 .
Na3 Na1 H10B 41.9(6) 1_655 .
O9 Na2 O9 180.0 . 2_656
O9 Na2 O2 92.52(3) . 2_766
O9 Na2 O2 87.48(3) 2_656 2_766
O9 Na2 O2 87.48(3) . 1_445
O9 Na2 O2 92.52(3) 2_656 1_445
O2 Na2 O2 179.999(2) 2_766 1_445
O9 Na2 O3 92.44(3) . 2_666
O9 Na2 O3 87.56(3) 2_656 2_666
O2 Na2 O3 93.29(3) 2_766 2_666
O2 Na2 O3 86.71(3) 1_445 2_666
O9 Na2 O3 87.56(3) . 1_545
O9 Na2 O3 92.44(3) 2_656 1_545
O2 Na2 O3 86.71(3) 2_766 1_545
O2 Na2 O3 93.29(3) 1_445 1_545
O3 Na2 O3 180.0 2_666 1_545
O9 Na2 Na3 134.37(3) . 2_556
O9 Na2 Na3 45.63(3) 2_656 2_556
O2 Na2 Na3 80.35(3) 2_766 2_556
O2 Na2 Na3 99.65(3) 1_445 2_556
O3 Na2 Na3 43.83(2) 2_666 2_556
O3 Na2 Na3 136.17(2) 1_545 2_556
O9 Na2 Na3 45.64(3) . 1_655
O9 Na2 Na3 134.37(3) 2_656 1_655
O2 Na2 Na3 99.65(3) 2_766 1_655
O2 Na2 Na3 80.35(3) 1_445 1_655
O3 Na2 Na3 136.17(2) 2_666 1_655
O3 Na2 Na3 43.83(2) 1_545 1_655
Na3 Na2 Na3 180.0 2_556 1_655
O11B Na3 O3 86.7(2) . 1_445
O11B Na3 O10 95.6(2) . 1_455
O3 Na3 O10 172.35(4) 1_445 1_455
O11B Na3 O11A 30.5(2) . .
O3 Na3 O11A 112.87(7) 1_445 .
O10 Na3 O11A 71.57(7) 1_455 .
O11B Na3 O11C 16.56(19) . .
O3 Na3 O11C 100.57(14) 1_445 .
O10 Na3 O11C 80.71(14) 1_455 .
O11A Na3 O11C 27.08(15) . .
O11B Na3 O6 96.09(17) . 1_455
O3 Na3 O6 83.81(4) 1_445 1_455
O10 Na3 O6 103.14(4) 1_455 1_455
O11A Na3 O6 83.58(7) . 1_455
O11C Na3 O6 106.43(15) . 1_455
O11B Na3 O9 174.8(2) . 1_455
O3 Na3 O9 88.32(4) 1_445 1_455
O10 Na3 O9 89.48(4) 1_455 1_455
O11A Na3 O9 152.82(8) . 1_455
O11C Na3 O9 168.26(15) . 1_455
O6 Na3 O9 81.97(4) 1_455 1_455
O11B Na3 O1 100.82(16) . 1_345
O3 Na3 O1 93.69(4) 1_445 1_345
O10 Na3 O1 78.72(4) 1_455 1_345
O11A Na3 O1 112.92(7) . 1_345
O11C Na3 O1 90.81(15) . 1_345
O6 Na3 O1 162.75(4) 1_455 1_345
O9 Na3 O1 80.89(4) 1_455 1_345
O11B Na3 Na2 131.5(2) . 1_455
O3 Na3 Na2 46.20(2) 1_445 1_455
O10 Na3 Na2 129.51(3) 1_455 1_455
O11A Na3 Na2 158.92(7) . 1_455
O11C Na3 Na2 141.61(13) . 1_455
O6 Na3 Na2 90.46(3) 1_455 1_455
O9 Na3 Na2 44.05(3) 1_455 1_455
O1 Na3 Na2 75.79(3) 1_345 1_455
O11B Na3 Na1 102.19(19) . 1_455
O3 Na3 Na1 153.35(3) 1_445 1_455
O10 Na3 Na1 32.93(3) 1_455 1_455
O11A Na3 Na1 71.78(7) . 1_455
O11C Na3 Na1 93.27(13) . 1_455
O6 Na3 Na1 70.40(3) 1_455 1_455
O9 Na3 Na1 81.71(3) 1_455 1_455
O1 Na3 Na1 108.89(3) 1_345 1_455
Na2 Na3 Na1 125.059(16) 1_455 1_455
S1 O1 Na3 134.73(6) . 1_765
S1 O2 Na2 129.69(6) . 1_665
S1 O3 Na3 130.89(6) . 1_665
S1 O3 Na2 138.56(6) . 1_565
Na3 O3 Na2 89.97(3) 1_665 1_565
N2 O4 H4 106.8(14) . .
S2 O5 Na1 136.06(6) . 1_655
S2 O6 Na3 126.74(5) . 1_655
S2 O7 Na1 123.49(5) . .
H8A O8 H8B 88(3) . .
Na2 O9 Na3 90.32(4) . 1_655
Na2 O9 H9A 127.6(18) . .
Na3 O9 H9A 106.1(17) 1_655 .
Na2 O9 H9B 121.9(18) . .
Na3 O9 H9B 111.1(17) 1_655 .
H9A O9 H9B 98(2) . .
Na1 O10 Na3 113.99(4) . 1_655
Na1 O10 H10A 126.4(14) . .
Na3 O10 H10A 105.1(14) 1_655 .
Na1 O10 H10B 99.0(18) . .
Na3 O10 H10B 104.9(19) 1_655 .
H10A O10 H10B 105(2) . .
C6 N1 C2 117.57(11) . .
C5 N2 O4 109.11(9) . .
C5 N2 S2 114.15(8) . .
O4 N2 S2 105.92(7) . .
N1 C2 C3 124.02(11) . .
N1 C2 S1 115.80(9) . .
C3 C2 S1 120.07(9) . .
C2 C3 C4 118.12(11) . .
C2 C3 H3 120.1(11) . .
C4 C3 H3 121.8(11) . .
C5 C4 C3 118.68(11) . .
C5 C4 H4 120.3(12) . .
C3 C4 H4 121.0(12) . .
C4 C5 C6 119.08(11) . .
C4 C5 N2 122.75(11) . .
C6 C5 N2 118.15(10) . .
N1 C6 C5 122.52(11) . .
N1 C6 H6 115.5(12) . .
C5 C6 H6 121.9(12) . .
O11C O11A O11B 34.3(3) . .
O11C O11A Na3 76.5(3) . .
O11B O11A Na3 64.0(3) . .
O11C O11A H11A 30(3) . .
O11B O11A H11A 32(3) . .
Na3 O11A H11A 95(3) . .
O11C O11B O11A 65.1(7) . .
O11C O11B Na3 101.3(7) . .
O11A O11B Na3 85.5(3) . .
O11C O11B H11A 50(4) . .
O11A O11B H11A 46(4) . .
Na3 O11B H11A 129(4) . .
O11B O11C O11A 80.7(8) . .
O11B O11C Na3 62.1(7) . .
O11A O11C Na3 76.4(3) . .
O11B O11C H11A 62(5) . .
O11A O11C H11A 53(5) . .
Na3 O11C H11A 108(5) . .

loop_
_geom_bond_atom_site_label_1
_geom_bond_atom_site_label_2
_geom_bond_distance
_geom_bond_site_symmetry_2
S1 O1 1.4642(10) .
S1 O3 1.4744(9) .
S1 O2 1.4842(10) .
S1 C2 1.8049(12) .
S2 O5 1.4594(9) .
S2 O7 1.4640(9) .
S2 O6 1.4742(9) .
S2 N2 1.7424(11) .
Na1 O5 2.3625(9) 2_765
Na1 O5 2.3625(9) 1_455
Na1 O7 2.3952(9) .
Na1 O7 2.3952(9) 2_665
Na1 O10 2.3996(10) 2_665
Na1 O10 2.3996(10) .
Na1 Na3 4.0333(5) 2_565
Na1 Na3 4.0333(5) 1_655
Na1 H10B 2.64(2) .
Na2 O9 2.4098(10) .
Na2 O9 2.4098(10) 2_656
Na2 O2 2.4238(9) 2_766
Na2 O2 2.4238(9) 1_445
Na2 O3 2.5017(9) 2_666
Na2 O3 2.5018(9) 1_545
Na2 Na3 3.4662(6) 2_556
Na2 Na3 3.4662(6) 1_655
Na3 O11B 2.222(5) .
Na3 O3 2.4005(10) 1_445
Na3 O10 2.4098(11) 1_455
Na3 O11A 2.464(3) .
Na3 O11C 2.465(6) .
Na3 O6 2.4761(11) 1_455
Na3 O9 2.4780(12) 1_455
Na3 O1 2.4991(11) 1_345
Na3 Na2 3.4662(6) 1_455
Na3 Na1 4.0333(5) 1_455
O1 Na3 2.4992(11) 1_765
O2 Na2 2.4238(9) 1_665
O3 Na3 2.4004(10) 1_665
O3 Na2 2.5018(9) 1_565
O4 N2 1.4530(13) .
O4 H4 0.80(2) .
O5 Na1 2.3625(9) 1_655
O6 Na3 2.4761(11) 1_655
O8 H8A 0.96(3) .
O8 H8B 0.60(3) .
O9 Na3 2.4780(12) 1_655
O9 H9A 0.78(3) .
O9 H9B 0.79(3) .
O10 Na3 2.4098(11) 1_655
O10 H10A 0.89(2) .
O10 H10B 0.78(3) .
N1 C6 1.3525(17) .
N1 C2 1.3523(16) .
N2 C5 1.4512(15) .
C2 C3 1.3989(17) .
C3 C4 1.4064(18) .
C3 H3 1.002(19) .
C4 C5 1.4002(17) .
C4 H4 0.97(2) .
C5 C6 1.4122(17) .
C6 H6 0.99(2) .
O11A O11C 1.154(7) .
O11A O11B 1.256(8) .
O11A H11A 0.93(5) .
O11B O11C 0.716(7) .
O11B H11A 0.68(5) .
O11C H11A 0.59(5) .
